data_2238864
loop_
_publ_author_name
'Usha, M. K.'
'Ramaprasad, G. C.'
'Kalluraya, Balakrishna'
'Kant, Rajni'
'Gupta, Vivek K.'
'Revannasiddaiah, D.'

_publ_section_title
;
 5-(5'-Fluoro-2'-methoxybiphenyl-3-yl)-1,3,4-oxadiazol-2-amine
;
_journal_issue 12
_journal_name_full 'Acta Crystallographica Section E'
_journal_page_first o1788
_journal_paper_doi 10.1107/S1600536813031206
_journal_volume 69
_journal_year 2013
_chemical_formula_iupac 'C15 H12 F N3 O2'
_chemical_formula_moiety 'C15 H12 F N3 O2'
_chemical_formula_sum 'C15 H12 F N3 O2'
_chemical_formula_weight 285.28
_chemical_name_systematic
;
5-(5'-Fluoro-2'-methoxybiphenyl-3-yl)-1,3,4-oxadiazol-2-amine
;
_space_group_IT_number 14
_symmetry_cell_setting monoclinic
_symmetry_space_group_name_Hall '-P 2ybc'
_symmetry_space_group_name_H-M 'P 1 21/c 1'
_atom_sites_solution_hydrogens geom
_atom_sites_solution_primary direct
_atom_sites_solution_secondary difmap
_audit_creation_method SHELXL-97
_cell_angle_alpha 90.00
_cell_angle_beta 90.341(7)
_cell_angle_gamma 90.00
_cell_formula_units_Z 4
_cell_length_a 12.9105(9)
_cell_length_b 6.1738(4)
_cell_length_c 16.9255(11)
_cell_measurement_reflns_used 1316
_cell_measurement_temperature 293(2)
_cell_measurement_theta_max 27.96
_cell_measurement_theta_min 4.07
_cell_volume 1349.05(16)
_computing_cell_refinement 'CrysAlis PRO (Oxford Diffraction, 2010)'
_computing_data_collection 'CrysAlis PRO (Oxford Diffraction, 2010)'
_computing_data_reduction 'CrysAlis PRO (Oxford Diffraction, 2010)'
_computing_molecular_graphics 'ORTEP-3 for Windows (Farrugia, 2012) and Mercury (Macrae <i>et al.</i>, 2008)'
_computing_publication_material 'PLATON (Spek, 2009)'
_computing_structure_refinement 'SHELXL97 (Sheldrick, 2008)'
_computing_structure_solution 'SHELXS97 (Sheldrick, 2008)'
_diffrn_ambient_temperature 293(2)
_diffrn_detector_area_resol_mean 16.1049
_diffrn_measured_fraction_theta_full 0.998
_diffrn_measured_fraction_theta_max 0.998
_diffrn_measurement_device_type 'Oxford Diffraction Xcalibur Sapphire3 CCD'
_diffrn_measurement_method '\w scans'
_diffrn_radiation_monochromator graphite
_diffrn_radiation_source 'fine-focus sealed tube'
_diffrn_radiation_type MoK\a
_diffrn_radiation_wavelength 0.71073
_diffrn_reflns_av_R_equivalents 0.0481
_diffrn_reflns_av_sigmaI/netI 0.0907
_diffrn_reflns_limit_h_max 15
_diffrn_reflns_limit_h_min -8
_diffrn_reflns_limit_k_max 4
_diffrn_reflns_limit_k_min -7
_diffrn_reflns_limit_l_max 20
_diffrn_reflns_limit_l_min -17
_diffrn_reflns_number 5027
_diffrn_reflns_theta_full 26.00
_diffrn_reflns_theta_max 26.00
_diffrn_reflns_theta_min 3.51
_diffrn_standards_decay_% 0
_diffrn_standards_interval_count 0
_diffrn_standards_interval_time 0
_diffrn_standards_number 0
_exptl_absorpt_coefficient_mu 0.105
_exptl_absorpt_correction_T_max 1.00000
_exptl_absorpt_correction_T_min 0.80602
_exptl_absorpt_correction_type multi-scan
_exptl_absorpt_process_details '(CrysAlis RED; Oxford Diffraction, 2010)'
_exptl_crystal_colour colourless
_exptl_crystal_density_diffrn 1.405
_exptl_crystal_density_method 'not measured'
_exptl_crystal_description block
_exptl_crystal_F_000 592
_exptl_crystal_size_max 0.30
_exptl_crystal_size_mid 0.20
_exptl_crystal_size_min 0.20
_refine_diff_density_max 0.177
_refine_diff_density_min -0.178
_refine_ls_extinction_method none
_refine_ls_goodness_of_fit_ref 1.006
_refine_ls_hydrogen_treatment constr
_refine_ls_matrix_type full
_refine_ls_number_parameters 191
_refine_ls_number_reflns 2650
_refine_ls_number_restraints 0
_refine_ls_restrained_S_all 1.006
_refine_ls_R_factor_all 0.1157
_refine_ls_R_factor_gt 0.0535
_refine_ls_shift/su_max 0.001
_refine_ls_shift/su_mean 0.000
_refine_ls_structure_factor_coef Fsqd
_refine_ls_weighting_details 'calc w=1/[\s^2^(Fo^2^)+(0.0316P)^2^] where P=(Fo^2^+2Fc^2^)/3'
_refine_ls_weighting_scheme calc
_refine_ls_wR_factor_gt 0.1046
_refine_ls_wR_factor_ref 0.1346
_reflns_number_gt 1382
_reflns_number_total 2650
_reflns_threshold_expression I>2\s(I)
_cod_data_source_file hb7155.cif
_cod_data_source_block I
_cod_original_sg_symbol_H-M 'P 21/c'
_cod_database_code 2238864

loop_
_symmetry_equiv_pos_as_xyz
'x, y, z'
'-x, y+1/2, -z+1/2'
'-x, -y, -z'
'x, -y-1/2, z-1/2'

loop_
_atom_site_type_symbol
_atom_site_label
_atom_site_fract_x
_atom_site_fract_y
_atom_site_fract_z
_atom_site_U_iso_or_equiv
_atom_site_adp_type
_atom_site_calc_flag
_atom_site_refinement_flags
_atom_site_occupancy
_atom_site_symmetry_multiplicity
O O1 0.89022(14) 0.0443(3) 0.56943(11) 0.0411(5) Uani d . 1 1
C C2 0.9336(2) 0.0508(4) 0.64301(15) 0.0357(7) Uani d . 1 1
N N3 0.95451(18) -0.1405(3) 0.67077(13) 0.0435(6) Uani d . 1 1
N N4 0.92173(18) -0.2865(3) 0.61121(14) 0.0440(6) Uani d . 1 1
C C5 0.8848(2) -0.1745(4) 0.55387(16) 0.0361(7) Uani d . 1 1
N N6 0.94739(18) 0.2434(3) 0.67575(14) 0.0522(7) Uani d . 1 1
H H6A 0.9738 0.2534 0.7224 0.063 Uiso calc R 1 1
H H6B 0.9299 0.3586 0.6504 0.063 Uiso calc R 1 1
C C7 0.8429(2) -0.2443(4) 0.47839(16) 0.0394(7) Uani d . 1 1
C C8 0.8602(2) -0.4578(4) 0.45329(17) 0.0454(8) Uani d . 1 1
H H8 0.8959 -0.5549 0.4854 0.054 Uiso calc R 1 1
C C9 0.8235(2) -0.5213(4) 0.38043(18) 0.0480(8) Uani d . 1 1
H H9 0.8363 -0.6615 0.3628 0.058 Uiso calc R 1 1
C C10 0.7682(2) -0.3804(4) 0.33300(17) 0.0466(8) Uani d . 1 1
H H10 0.7439 -0.4268 0.2840 0.056 Uiso calc R 1 1
C C11 0.7485(2) -0.1694(4) 0.35787(16) 0.0388(7) Uani d . 1 1
C C12 0.7856(2) -0.1043(4) 0.43139(16) 0.0405(7) Uani d . 1 1
H H12 0.7718 0.0352 0.4493 0.049 Uiso calc R 1 1
C C13 0.6929(2) -0.0182(4) 0.30377(17) 0.0411(7) Uani d . 1 1
C C14 0.7207(2) -0.0126(5) 0.22425(18) 0.0506(8) Uani d . 1 1
H H14 0.7731 -0.1027 0.2059 0.061 Uiso calc R 1 1
C C15 0.6709(2) 0.1257(5) 0.17307(18) 0.0524(9) Uani d . 1 1
F F15 0.70017(16) 0.1262(3) 0.09598(11) 0.0846(7) Uani d . 1 1
C C16 0.5951(3) 0.2629(5) 0.19672(19) 0.0531(9) Uani d . 1 1
H H16 0.5637 0.3574 0.1611 0.064 Uiso calc R 1 1
C C17 0.5654(2) 0.2585(5) 0.27592(17) 0.0517(9) Uani d . 1 1
H H17 0.5122 0.3480 0.2932 0.062 Uiso calc R 1 1
C C18 0.6147(2) 0.1221(4) 0.32879(17) 0.0441(8) Uani d . 1 1
O O19 0.58667(17) 0.1049(3) 0.40644(12) 0.0614(7) Uani d . 1 1
C C20 0.5209(3) 0.2668(6) 0.4382(2) 0.0936(14) Uani d . 1 1
H H20A 0.5506 0.4071 0.4290 0.140 Uiso calc R 1 1
H H20B 0.5134 0.2441 0.4940 0.140 Uiso calc R 1 1
H H20C 0.4541 0.2588 0.4130 0.140 Uiso calc R 1 1

loop_
_atom_site_aniso_label
_atom_site_aniso_U_11
_atom_site_aniso_U_22
_atom_site_aniso_U_33
_atom_site_aniso_U_12
_atom_site_aniso_U_13
_atom_site_aniso_U_23
O1 0.0593(13) 0.0289(9) 0.0351(11) 0.0003(9) -0.0166(10) 0.0016(9)
C2 0.0461(17) 0.0308(14) 0.0301(16) 0.0027(12) -0.0122(14) 0.0017(13)
N3 0.0615(17) 0.0327(12) 0.0360(15) 0.0038(11) -0.0156(13) 0.0011(12)
N4 0.0553(16) 0.0352(13) 0.0412(15) 0.0026(11) -0.0122(14) 0.0020(11)
C5 0.0457(17) 0.0279(14) 0.0345(17) -0.0006(12) -0.0035(14) -0.0008(13)
N6 0.0814(19) 0.0304(12) 0.0444(16) 0.0014(12) -0.0292(15) -0.0041(12)
C7 0.0481(17) 0.0339(15) 0.0362(18) -0.0033(13) -0.0061(15) 0.0014(14)
C8 0.0564(19) 0.0326(14) 0.0471(19) -0.0002(14) -0.0083(16) 0.0077(14)
C9 0.061(2) 0.0363(15) 0.047(2) -0.0004(14) -0.0050(17) -0.0040(15)
C10 0.060(2) 0.0403(17) 0.0391(18) -0.0048(14) -0.0127(16) -0.0072(14)
C11 0.0448(18) 0.0384(15) 0.0331(17) -0.0026(13) -0.0104(15) -0.0035(13)
C12 0.0461(17) 0.0359(15) 0.0393(18) -0.0002(13) -0.0103(15) -0.0027(14)
C13 0.0440(18) 0.0432(17) 0.0359(18) -0.0017(13) -0.0122(15) -0.0060(14)
C14 0.0465(19) 0.058(2) 0.047(2) 0.0030(15) -0.0033(16) 0.0008(17)
C15 0.053(2) 0.066(2) 0.0376(19) -0.0013(17) -0.0043(17) 0.0113(17)
F15 0.0898(16) 0.1211(17) 0.0430(12) 0.0135(13) 0.0050(12) 0.0220(12)
C16 0.063(2) 0.052(2) 0.044(2) -0.0017(17) -0.0132(18) 0.0107(17)
C17 0.056(2) 0.0550(19) 0.044(2) 0.0098(16) -0.0097(17) 0.0001(17)
C18 0.0494(19) 0.0460(17) 0.0367(18) -0.0024(14) -0.0126(16) 0.0019(15)
O19 0.0755(17) 0.0654(15) 0.0433(14) 0.0219(12) -0.0017(13) -0.0034(12)
C20 0.131(4) 0.092(3) 0.059(3) 0.044(3) 0.005(3) -0.012(2)

loop_
_atom_type_symbol
_atom_type_description
_atom_type_scat_dispersion_real
_atom_type_scat_dispersion_imag
_atom_type_scat_source
C C 0.0033 0.0016 'International Tables Vol C Tables 4.2.6.8 and 6.1.1.4'
H H 0.0000 0.0000 'International Tables Vol C Tables 4.2.6.8 and 6.1.1.4'
N N 0.0061 0.0033 'International Tables Vol C Tables 4.2.6.8 and 6.1.1.4'
O O 0.0106 0.0060 'International Tables Vol C Tables 4.2.6.8 and 6.1.1.4'
F F 0.0171 0.0103 'International Tables Vol C Tables 4.2.6.8 and 6.1.1.4'

loop_
_geom_angle_atom_site_label_1
_geom_angle_atom_site_label_2
_geom_angle_atom_site_label_3
_geom_angle
C2 O1 C5 102.9(2)
N3 C2 N6 129.7(3)
N3 C2 O1 112.8(2)
N6 C2 O1 117.5(2)
C2 N3 N4 105.1(2)
C5 N4 N3 107.7(2)
N4 C5 O1 111.5(2)
N4 C5 C7 130.0(2)
O1 C5 C7 118.6(2)
C2 N6 H6A 120.0
C2 N6 H6B 120.0
H6A N6 H6B 120.0
C12 C7 C8 119.9(3)
C12 C7 C5 121.0(2)
C8 C7 C5 119.1(2)
C9 C8 C7 119.0(3)
C9 C8 H8 120.5
C7 C8 H8 120.5
C8 C9 C10 121.1(3)
C8 C9 H9 119.5
C10 C9 H9 119.5
C9 C10 C11 120.6(3)
C9 C10 H10 119.7
C11 C10 H10 119.7
C12 C11 C10 118.6(3)
C12 C11 C13 122.1(2)
C10 C11 C13 119.3(2)
C7 C12 C11 120.9(2)
C7 C12 H12 119.6
C11 C12 H12 119.6
C14 C13 C18 117.9(3)
C14 C13 C11 118.8(3)
C18 C13 C11 123.3(3)
C15 C14 C13 120.1(3)
C15 C14 H14 120.0
C13 C14 H14 120.0
C16 C15 F15 119.1(3)
C16 C15 C14 122.6(3)
F15 C15 C14 118.3(3)
C15 C16 C17 118.3(3)
C15 C16 H16 120.9
C17 C16 H16 120.9
C18 C17 C16 120.4(3)
C18 C17 H17 119.8
C16 C17 H17 119.8
O19 C18 C17 123.1(3)
O19 C18 C13 116.0(3)
C17 C18 C13 120.8(3)
C18 O19 C20 118.1(3)
O19 C20 H20A 109.5
O19 C20 H20B 109.5
H20A C20 H20B 109.5
O19 C20 H20C 109.5
H20A C20 H20C 109.5
H20B C20 H20C 109.5

loop_
_geom_bond_atom_site_label_1
_geom_bond_atom_site_label_2
_geom_bond_distance
O1 C2 1.363(3)
O1 C5 1.378(3)
C2 N3 1.299(3)
C2 N6 1.323(3)
N3 N4 1.415(3)
N4 C5 1.281(3)
C5 C7 1.450(3)
N6 H6A 0.8600
N6 H6B 0.8600
C7 C12 1.386(3)
C7 C8 1.403(3)
C8 C9 1.375(4)
C8 H8 0.9300
C9 C10 1.380(4)
C9 H9 0.9300
C10 C11 1.393(3)
C10 H10 0.9300
C11 C12 1.390(3)
C11 C13 1.490(4)
C12 H12 0.9300
C13 C14 1.396(4)
C13 C18 1.398(4)
C14 C15 1.374(4)
C14 H14 0.9300
C15 C16 1.356(4)
C15 F15 1.361(3)
C16 C17 1.397(4)
C16 H16 0.9300
C17 C18 1.381(4)
C17 H17 0.9300
C18 O19 1.369(3)
O19 C20 1.420(3)
C20 H20A 0.9600
C20 H20B 0.9600
C20 H20C 0.9600

loop_
_geom_hbond_atom_site_label_D
_geom_hbond_atom_site_label_H
_geom_hbond_atom_site_label_A
_geom_hbond_site_symmetry_A
_geom_hbond_distance_DH
_geom_hbond_distance_HA
_geom_hbond_distance_DA
_geom_hbond_angle_DHA
_geom_hbond_publ_flag
N6 H6A N3 2_756 0.86 2.131 2.972(3) 166 y
N6 H6B N4 1_565 0.86 2.292 3.118(3) 161 y
C17 H17 Cg3 2_655 0.93 2.72 3.53 146 y

loop_
_geom_torsion_atom_site_label_1
_geom_torsion_atom_site_label_2
_geom_torsion_atom_site_label_3
_geom_torsion_atom_site_label_4
_geom_torsion
C5 O1 C2 N3 0.6(3)
C5 O1 C2 N6 -178.7(2)
N6 C2 N3 N4 178.8(3)
O1 C2 N3 N4 -0.4(3)
C2 N3 N4 C5 0.0(3)
N3 N4 C5 O1 0.4(3)
N3 N4 C5 C7 178.7(3)
C2 O1 C5 N4 -0.6(3)
C2 O1 C5 C7 -179.2(2)
N4 C5 C7 C12 165.3(3)
O1 C5 C7 C12 -16.4(4)
N4 C5 C7 C8 -14.2(5)
O1 C5 C7 C8 164.1(2)
C12 C7 C8 C9 2.8(4)
C5 C7 C8 C9 -177.7(3)
C7 C8 C9 C10 -1.6(4)
C8 C9 C10 C11 0.3(4)
C9 C10 C11 C12 -0.1(4)
C9 C10 C11 C13 177.2(3)
C8 C7 C12 C11 -2.7(4)
C5 C7 C12 C11 177.8(3)
C10 C11 C12 C7 1.3(4)
C13 C11 C12 C7 -175.8(3)
C12 C11 C13 C14 133.5(3)
C10 C11 C13 C14 -43.7(4)
C12 C11 C13 C18 -45.5(4)
C10 C11 C13 C18 137.3(3)
C18 C13 C14 C15 -0.8(4)
C11 C13 C14 C15 -179.8(2)
C13 C14 C15 C16 1.0(5)
C13 C14 C15 F15 -179.9(3)
F15 C15 C16 C17 179.4(3)
C14 C15 C16 C17 -1.6(5)
C15 C16 C17 C18 1.9(5)
C16 C17 C18 O19 -177.6(3)
C16 C17 C18 C13 -1.8(5)
C14 C13 C18 O19 177.3(3)
C11 C13 C18 O19 -3.7(4)
C14 C13 C18 C17 1.2(4)
C11 C13 C18 C17 -179.8(3)
C17 C18 O19 C20 -14.6(4)
C13 C18 O19 C20 169.5(3)
